data_4062111
loop_
_publ_author_name
'Martins, Ana M.'
'Ascenso, Jos\'e R.'
'de Azevedo, Cristina G.'
'Dias, Alberto R.'
'Duarte, M. Teresa'
'da Silva, Jo\~ao F.'
'Veiros, Lu\'is F.'
'Rodrigues, Sandra S.'

_publ_section_title
;
 Insertion of Isocyanides into Group 4 Metal-Carbon and Metal-Nitrogen Bonds.
 Syntheses and DFT Calculations
;
_journal_issue 21
_journal_name_full Organometallics
_journal_page_first 4218
_journal_page_last 4228
_journal_paper_doi 10.1021/om030211n
_journal_volume 22
_journal_year 2003
_chemical_formula_sum 'C62 H74 Cl2 N8 Zr2'
_chemical_formula_weight 1184.63
_chemical_name_common '[Zr(eta5-Ind){C(NMe2)N(2,6-Me2Ph)}2Cl]'
_space_group_IT_number 4
_symmetry_cell_setting monoclinic
_symmetry_space_group_name_Hall 'P 2yb'
_symmetry_space_group_name_H-M 'P 1 21 1'
_cell_angle_alpha 90.00
_cell_angle_beta 90.1130(10)
_cell_angle_gamma 90.00
_cell_formula_units_Z 2
_cell_length_a 12.505(2)
_cell_length_b 15.839(3)
_cell_length_c 17.342(3)
_cell_measurement_temperature 293(2)
_cell_volume 3434.9(10)
_diffrn_ambient_temperature 293(2)
_exptl_crystal_density_diffrn 1.145
_cod_original_sg_symbol_H-M 'P 21'
_cod_database_code 4062111

loop_
_symmetry_equiv_pos_as_xyz
'x, y, z'
'-x, y+1/2, -z'

loop_
_atom_site_label
_atom_site_type_symbol
_atom_site_fract_x
_atom_site_fract_y
_atom_site_fract_z
_atom_site_U_iso_or_equiv
_atom_site_adp_type
_atom_site_occupancy
_atom_site_symmetry_multiplicity
_atom_site_calc_flag
_atom_site_refinement_flags
_atom_site_disorder_assembly
_atom_site_disorder_group
Zr1 Zr 0.27929(5) 0.13398(4) -0.00111(4) 0.04159(18) Uani 1 1 d . . .
Zr1A Zr 0.99486(6) 0.31715(4) 0.34631(4) 0.04431(19) Uani 1 1 d . . .
Cl1 Cl 0.29855(18) 0.25341(13) 0.09547(12) 0.0590(5) Uani 1 1 d . . .
Cl1A Cl 0.88039(18) 0.44287(13) 0.37894(12) 0.0616(5) Uani 1 1 d . . .
N4 N 0.4764(6) -0.0050(5) -0.0689(4) 0.0657(19) Uani 1 1 d . . .
N3 N 0.4509(4) 0.1241(4) 0.0000(3) 0.0473(14) Uani 1 1 d . . .
N4A N 1.0823(7) 0.1660(4) 0.4786(4) 0.0656(19) Uani 1 1 d . . .
C20 C 0.5545(6) 0.1569(5) 0.0182(4) 0.0478(17) Uani 1 1 d . . .
C26A C 1.0467(6) 0.2332(5) 0.4422(4) 0.0481(18) Uani 1 1 d . . .
C10 C 0.2035(6) 0.3194(6) -0.0925(4) 0.0500(16) Uani 1 1 d . . .
C1 C 0.1722(7) -0.0043(6) -0.0034(6) 0.069(2) Uani 1 1 d . . .
H1 H 0.1863 -0.0395 -0.0451 0.083 Uiso 1 1 calc R . .
C4 C 0.1793(7) 0.0623(5) 0.1144(6) 0.065(2) Uani 1 1 d . . .
N1A N 1.1052(5) 0.4062(4) 0.2980(4) 0.0510(15) Uani 1 1 d . . .
N3A N 1.0151(5) 0.3050(4) 0.4693(3) 0.0492(15) Uani 1 1 d . . .
C3 C 0.1047(6) 0.1036(6) 0.0671(5) 0.060(2) Uani 1 1 d . . .
H3 H 0.0660 0.1518 0.0799 0.072 Uiso 1 1 calc R . .
C16 C 0.2266(6) 0.1649(5) -0.1186(5) 0.0525(19) Uani 1 1 d . . .
C26 C 0.4193(6) 0.0589(5) -0.0399(4) 0.0492(18) Uani 1 1 d . . .
C15A C 1.1249(7) 0.5079(6) 0.1931(5) 0.059(2) Uani 1 1 d . . .
N2A N 1.2672(6) 0.3260(5) 0.3035(4) 0.0641(17) Uani 1 1 d . . .
N1 N 0.2335(5) 0.2332(4) -0.0777(3) 0.0462(14) Uani 1 1 d . . .
C15 C 0.0984(6) 0.3463(6) -0.0836(5) 0.058(2) Uani 1 1 d . . .
C2 C 0.0990(7) 0.0599(7) -0.0021(6) 0.071(3) Uani 1 1 d . . .
H2 H 0.0520 0.0724 -0.0421 0.085 Uiso 1 1 calc R . .
C9A C 0.8667(8) 0.1947(6) 0.3054(6) 0.071(3) Uani 1 1 d . . .
C25 C 0.6172(6) 0.1879(6) -0.0423(4) 0.0546(19) Uiso 1 1 d . . .
C9 C 0.2234(7) -0.0080(6) 0.0701(6) 0.066(2) Uani 1 1 d . . .
C1A C 0.9628(9) 0.1858(7) 0.2646(6) 0.077(3) Uani 1 1 d . . .
H1A H 1.0131 0.1430 0.2709 0.092 Uiso 1 1 calc R . .
N2 N 0.1920(7) 0.1556(5) -0.1907(4) 0.075(2) Uani 1 1 d . . .
C16A C 1.1630(7) 0.3390(5) 0.3114(4) 0.055(2) Uani 1 1 d . . .
C22 C 0.6864(8) 0.1930(6) 0.1098(6) 0.069(2) Uani 1 1 d . . .
H22 H 0.7102 0.1940 0.1606 0.083 Uiso 1 1 calc R . .
C23 C 0.7518(7) 0.2242(7) 0.0536(6) 0.072(3) Uani 1 1 d . . .
H23 H 0.8184 0.2463 0.0662 0.087 Uiso 1 1 calc R . .
C11 C 0.2842(7) 0.3775(6) -0.1100(7) 0.078(3) Uani 1 1 d . . .
C24 C 0.7174(6) 0.2227(6) -0.0232(6) 0.066(2) Uani 1 1 d . . .
H24 H 0.7609 0.2447 -0.0617 0.079 Uiso 1 1 calc R . .
C10A C 1.1266(7) 0.4904(5) 0.2711(5) 0.0552(19) Uani 1 1 d . . .
C4A C 0.8168(8) 0.2700(7) 0.2800(6) 0.073(3) Uani 1 1 d . . .
C21 C 0.5858(6) 0.1596(5) 0.0940(5) 0.0531(19) Uani 1 1 d . . .
C8 C 0.2982(8) -0.0625(6) 0.1056(8) 0.084(3) Uani 1 1 d . . .
H8 H 0.3294 -0.1064 0.0780 0.100 Uiso 1 1 calc R . .
C20A C 1.0083(9) 0.3399(5) 0.5455(4) 0.066(3) Uani 1 1 d . . .
C14 C 0.0755(7) 0.4287(6) -0.0988(5) 0.067(2) Uani 1 1 d . . .
H14 H 0.0050 0.4462 -0.0931 0.080 Uiso 1 1 calc R . .
C3A C 0.8820(9) 0.3075(8) 0.2241(5) 0.079(3) Uani 1 1 d . . .
H3A H 0.8702 0.3585 0.1990 0.094 Uiso 1 1 calc R . .
C12 C 0.2565(9) 0.4610(7) -0.1237(9) 0.101(4) Uani 1 1 d . . .
H12 H 0.3093 0.5006 -0.1344 0.121 Uiso 1 1 calc R . .
C2A C 0.9689(9) 0.2526(7) 0.2133(5) 0.079(3) Uani 1 1 d . . .
H2A H 1.0227 0.2601 0.1770 0.094 Uiso 1 1 calc R . .
C11A C 1.1431(8) 0.5540(6) 0.3244(5) 0.069(2) Uani 1 1 d . . .
C40A C 1.1113(8) 0.4391(7) 0.1335(5) 0.077(3) Uani 1 1 d . . .
H41A H 1.1125 0.4636 0.0828 0.115 Uiso 1 1 calc R . .
H42A H 1.0442 0.4110 0.1414 0.115 Uiso 1 1 calc R . .
H43A H 1.1686 0.3991 0.1383 0.115 Uiso 1 1 calc R . .
C5 C 0.2148(7) 0.0755(7) 0.1926(5) 0.069(2) Uani 1 1 d . . .
H5 H 0.1919 0.1222 0.2206 0.083 Uiso 1 1 calc R . .
C14A C 1.1390(8) 0.5918(7) 0.1704(6) 0.075(3) Uani 1 1 d . . .
H14A H 1.1386 0.6050 0.1182 0.090 Uiso 1 1 calc R . .
C13 C 0.1470(9) 0.4861(6) -0.1212(7) 0.085(3) Uani 1 1 d . . .
H13 H 0.1262 0.5404 -0.1348 0.101 Uiso 1 1 calc R . .
C60 C 0.5832(7) 0.1863(7) -0.1253(5) 0.068(2) Uani 1 1 d . . .
H61 H 0.6384 0.2107 -0.1566 0.102 Uiso 1 1 calc R . .
H62 H 0.5185 0.2182 -0.1313 0.102 Uiso 1 1 calc R . .
H63 H 0.5710 0.1290 -0.1410 0.102 Uiso 1 1 calc R . .
C50 C 0.5199(7) 0.1248(7) 0.1576(4) 0.071(2) Uani 1 1 d . . .
H51 H 0.5562 0.1334 0.2058 0.106 Uiso 1 1 calc R . .
H52 H 0.5090 0.0655 0.1495 0.106 Uiso 1 1 calc R . .
H53 H 0.4520 0.1530 0.1587 0.106 Uiso 1 1 calc R . .
C6 C 0.2801(9) 0.0200(9) 0.2231(7) 0.092(3) Uani 1 1 d . . .
H6 H 0.2993 0.0258 0.2747 0.110 Uiso 1 1 calc R . .
C28A C 1.0933(10) 0.1598(6) 0.5624(5) 0.083(3) Uani 1 1 d . . .
H28A H 1.1204 0.1051 0.5757 0.124 Uiso 1 1 calc R . .
H28B H 1.0247 0.1679 0.5860 0.124 Uiso 1 1 calc R . .
H28C H 1.1419 0.2025 0.5804 0.124 Uiso 1 1 calc R . .
C12A C 1.1550(8) 0.6369(7) 0.2984(6) 0.079(3) Uani 1 1 d . . .
H12 H 1.1640 0.6803 0.3339 0.095 Uiso 1 1 calc R . .
C27 C 0.4186(10) -0.0714(8) -0.1113(9) 0.112(5) Uani 1 1 d . . .
H273 H 0.4684 -0.1131 -0.1291 0.168 Uiso 1 1 calc R . .
H271 H 0.3822 -0.0469 -0.1546 0.168 Uiso 1 1 calc R . .
H272 H 0.3673 -0.0975 -0.0777 0.168 Uiso 1 1 calc R . .
C27A C 1.1091(12) 0.0896(6) 0.4358(6) 0.093(4) Uani 1 1 d . . .
H27C H 1.1335 0.0469 0.4709 0.139 Uiso 1 1 calc R . .
H27B H 1.1646 0.1019 0.3993 0.139 Uiso 1 1 calc R . .
H27A H 1.0469 0.0696 0.4089 0.139 Uiso 1 1 calc R . .
C25A C 1.0926(12) 0.3701(7) 0.5817(6) 0.084(3) Uani 1 1 d . . .
C24A C 1.086(2) 0.4073(9) 0.6534(8) 0.141(8) Uani 1 1 d . . .
H24A H 1.1473 0.4296 0.6762 0.169 Uiso 1 1 calc R . .
C18 C 0.1599(10) 0.2229(9) -0.2433(6) 0.096(4) Uani 1 1 d . . .
H181 H 0.1389 0.1989 -0.2919 0.144 Uiso 1 1 calc R . .
H183 H 0.2189 0.2608 -0.2510 0.144 Uiso 1 1 calc R . .
H182 H 0.1008 0.2533 -0.2216 0.144 Uiso 1 1 calc R . .
C7 C 0.3232(9) -0.0498(8) 0.1796(8) 0.096(4) Uani 1 1 d . . .
H7 H 0.3699 -0.0871 0.2039 0.115 Uiso 1 1 calc R . .
C21A C 0.9102(12) 0.3451(6) 0.5805(5) 0.089(4) Uani 1 1 d . . .
C17A C 1.3101(9) 0.2460(8) 0.3251(8) 0.100(4) Uani 1 1 d . . .
H17B H 1.3858 0.2455 0.3160 0.150 Uiso 1 1 calc R . .
H17C H 1.2768 0.2024 0.2949 0.150 Uiso 1 1 calc R . .
H17A H 1.2966 0.2360 0.3788 0.150 Uiso 1 1 calc R . .
C18A C 1.3400(8) 0.3846(8) 0.2724(6) 0.087(3) Uani 1 1 d . . .
H18A H 1.4104 0.3605 0.2720 0.131 Uiso 1 1 calc R . .
H18B H 1.3402 0.4349 0.3033 0.131 Uiso 1 1 calc R . .
H18C H 1.3191 0.3985 0.2206 0.131 Uiso 1 1 calc R . .
C30A C 1.1543(12) 0.5329(7) 0.4111(6) 0.104(4) Uani 1 1 d . . .
H31A H 1.1433 0.4735 0.4187 0.157 Uiso 1 1 calc R . .
H32A H 1.1018 0.5640 0.4398 0.157 Uiso 1 1 calc R . .
H33A H 1.2246 0.5482 0.4286 0.157 Uiso 1 1 calc R . .
C13A C 1.1534(8) 0.6548(7) 0.2226(6) 0.080(3) Uani 1 1 d . . .
H13A H 1.1622 0.7101 0.2060 0.096 Uiso 1 1 calc R . .
C60A C 1.1985(14) 0.3645(9) 0.5463(9) 0.135(7) Uani 1 1 d . . .
H61A H 1.1928 0.3366 0.4973 0.203 Uiso 1 1 calc R . .
H62A H 1.2454 0.3330 0.5794 0.203 Uiso 1 1 calc R . .
H63A H 1.2268 0.4203 0.5390 0.203 Uiso 1 1 calc R . .
C28 C 0.5869(8) -0.0183(7) -0.0602(7) 0.089(3) Uani 1 1 d . . .
H283 H 0.6072 -0.0688 -0.0872 0.134 Uiso 1 1 calc R . .
H281 H 0.6038 -0.0244 -0.0065 0.134 Uiso 1 1 calc R . .
H282 H 0.6252 0.0290 -0.0811 0.134 Uiso 1 1 calc R . .
C30 C 0.3992(9) 0.3474(8) -0.1170(12) 0.138(7) Uani 1 1 d . . .
H31 H 0.4447 0.3946 -0.1287 0.207 Uiso 1 1 calc R . .
H32 H 0.4042 0.3064 -0.1575 0.207 Uiso 1 1 calc R . .
H33 H 0.4215 0.3224 -0.0692 0.207 Uiso 1 1 calc R . .
C50A C 0.8075(10) 0.3100(10) 0.5403(7) 0.106(4) Uani 1 1 d . . .
H51A H 0.7466 0.3198 0.5728 0.159 Uiso 1 1 calc R . .
H52A H 0.8155 0.2505 0.5317 0.159 Uiso 1 1 calc R . .
H53A H 0.7973 0.3381 0.4919 0.159 Uiso 1 1 calc R . .
C22A C 0.9071(17) 0.3809(9) 0.6557(7) 0.133(7) Uani 1 1 d . . .
H22A H 0.8422 0.3830 0.6817 0.160 Uiso 1 1 calc R . .
C23A C 0.994(3) 0.4115(11) 0.6900(9) 0.188(15) Uani 1 1 d . . .
H23A H 0.9905 0.4353 0.7389 0.225 Uiso 1 1 calc R . .
C40 C 0.0147(8) 0.2860(8) -0.0572(8) 0.106(4) Uani 1 1 d . . .
H41 H 0.0460 0.2311 -0.0502 0.158 Uiso 1 1 calc R . .
H42 H -0.0411 0.2828 -0.0951 0.158 Uiso 1 1 calc R . .
H43 H -0.0146 0.3052 -0.0091 0.158 Uiso 1 1 calc R . .
C17 C 0.1782(13) 0.0694(9) -0.2198(7) 0.119(5) Uani 1 1 d . . .
H171 H 0.1533 0.0713 -0.2722 0.178 Uiso 1 1 calc R . .
H173 H 0.1269 0.0401 -0.1886 0.178 Uiso 1 1 calc R . .
H172 H 0.2455 0.0402 -0.2178 0.178 Uiso 1 1 calc R . .
C8A C 0.8156(11) 0.1430(10) 0.3606(8) 0.113(4) Uani 1 1 d . . .
H8A H 0.8456 0.0934 0.3795 0.136 Uiso 1 1 calc R . .
C5A C 0.7162(10) 0.2931(10) 0.3122(9) 0.109(5) Uani 1 1 d . . .
H5A H 0.6863 0.3444 0.2976 0.131 Uiso 1 1 calc R . .
C6A C 0.6651(12) 0.2475(15) 0.3596(14) 0.145(9) Uani 1 1 d . . .
H6A H 0.5976 0.2633 0.3768 0.175 Uiso 1 1 calc R . .
C7A C 0.7122(14) 0.1742(17) 0.3849(10) 0.164(10) Uani 1 1 d . . .
H7A H 0.6747 0.1420 0.4206 0.196 Uiso 1 1 calc R . .

loop_
_atom_site_aniso_label
_atom_site_aniso_U_11
_atom_site_aniso_U_22
_atom_site_aniso_U_33
_atom_site_aniso_U_23
_atom_site_aniso_U_13
_atom_site_aniso_U_12
Zr1 0.0381(3) 0.0360(3) 0.0508(4) -0.0105(3) 0.0054(2) -0.0046(3)
Zr1A 0.0583(4) 0.0363(4) 0.0383(3) -0.0043(3) -0.0026(3) 0.0016(3)
Cl1 0.0724(13) 0.0457(11) 0.0589(11) -0.0173(9) 0.0017(9) 0.0003(10)
Cl1A 0.0811(14) 0.0433(11) 0.0603(11) -0.0013(9) 0.0001(10) 0.0117(10)
N4 0.056(4) 0.055(4) 0.086(5) -0.031(4) 0.013(4) 0.002(3)
N3 0.043(3) 0.043(4) 0.056(3) -0.011(3) 0.001(2) -0.002(3)
N4A 0.103(6) 0.043(4) 0.051(4) 0.005(3) 0.000(4) 0.016(4)
C20 0.041(4) 0.043(4) 0.059(4) -0.008(3) -0.002(3) 0.001(3)
C26A 0.065(5) 0.032(4) 0.047(4) 0.001(3) 0.001(3) -0.001(3)
C10 0.052(4) 0.042(4) 0.056(4) -0.008(4) -0.004(3) -0.007(4)
C1 0.068(5) 0.045(5) 0.095(7) -0.012(5) 0.012(5) -0.020(5)
C4 0.060(5) 0.043(5) 0.091(6) -0.004(4) 0.034(5) -0.008(4)
N1A 0.060(4) 0.049(4) 0.044(3) 0.003(3) -0.003(3) 0.000(3)
N3A 0.070(4) 0.038(4) 0.040(3) -0.001(3) -0.002(3) 0.003(3)
C3 0.040(4) 0.059(5) 0.081(6) 0.004(4) 0.013(4) 0.000(4)
C16 0.052(4) 0.044(4) 0.061(5) -0.011(4) 0.003(4) -0.002(3)
C26 0.047(4) 0.042(4) 0.058(4) -0.007(4) 0.003(3) 0.001(3)
C15A 0.066(5) 0.057(5) 0.055(4) 0.013(4) 0.008(4) 0.004(4)
N2A 0.062(4) 0.060(4) 0.070(4) 0.008(4) 0.007(3) 0.002(4)
N1 0.042(3) 0.045(4) 0.052(3) -0.008(3) -0.006(3) -0.002(3)
C15 0.042(4) 0.060(5) 0.070(5) -0.007(4) 0.001(4) 0.004(4)
C2 0.052(5) 0.068(6) 0.091(7) 0.002(5) 0.006(4) -0.025(5)
C9A 0.079(6) 0.054(5) 0.079(6) -0.023(5) -0.014(5) -0.012(5)
C9 0.056(5) 0.046(5) 0.096(7) 0.001(5) 0.027(5) -0.014(4)
C1A 0.095(7) 0.057(6) 0.077(6) -0.032(5) 0.004(5) -0.005(5)
N2 0.094(5) 0.068(6) 0.063(4) -0.016(4) -0.013(4) -0.002(4)
C16A 0.069(5) 0.051(5) 0.045(4) 0.000(3) -0.001(3) -0.006(4)
C22 0.069(6) 0.068(6) 0.070(5) -0.020(5) -0.017(5) 0.009(5)
C23 0.051(5) 0.076(6) 0.090(7) -0.018(5) -0.019(5) -0.007(5)
C11 0.051(5) 0.055(6) 0.128(9) 0.003(6) 0.006(5) 0.003(4)
C24 0.048(4) 0.053(5) 0.097(7) -0.011(5) 0.016(4) -0.003(4)
C10A 0.059(5) 0.049(5) 0.058(4) 0.006(4) 0.009(4) 0.005(4)
C4A 0.064(6) 0.077(7) 0.079(6) -0.028(5) -0.026(5) 0.004(5)
C21 0.054(4) 0.044(4) 0.061(5) -0.011(3) -0.005(4) 0.005(3)
C8 0.075(6) 0.046(5) 0.130(10) 0.008(6) 0.030(6) 0.006(5)
C20A 0.116(8) 0.038(5) 0.042(4) 0.005(3) -0.008(5) 0.019(5)
C14 0.054(5) 0.063(6) 0.084(6) -0.010(5) -0.003(4) 0.013(5)
C3A 0.099(7) 0.078(7) 0.059(5) -0.019(5) -0.026(5) 0.003(7)
C12 0.073(7) 0.043(5) 0.186(13) 0.012(7) -0.007(7) -0.010(5)
C2A 0.098(7) 0.078(7) 0.060(5) -0.033(5) 0.005(5) -0.011(6)
C11A 0.073(6) 0.062(6) 0.072(6) -0.002(5) 0.001(4) -0.015(5)
C40A 0.090(7) 0.081(7) 0.058(5) 0.005(5) 0.009(5) 0.005(6)
C5 0.061(5) 0.081(7) 0.066(5) 0.006(5) 0.014(4) -0.004(5)
C14A 0.078(6) 0.078(7) 0.069(6) 0.029(5) 0.017(5) 0.014(5)
C13 0.083(7) 0.046(5) 0.125(9) -0.008(6) -0.008(6) 0.008(5)
C60 0.050(4) 0.089(7) 0.065(5) -0.009(5) 0.005(4) 0.007(5)
C50 0.073(5) 0.086(7) 0.053(4) 0.008(5) -0.001(4) 0.008(6)
C6 0.089(8) 0.107(10) 0.079(7) 0.023(7) 0.015(6) -0.009(7)
C28A 0.131(9) 0.055(6) 0.062(5) 0.011(4) -0.006(5) 0.007(6)
C12A 0.098(7) 0.049(5) 0.091(7) -0.002(6) 0.005(5) -0.023(6)
C27 0.100(9) 0.083(9) 0.153(12) -0.076(9) 0.006(8) -0.007(7)
C27A 0.168(12) 0.036(5) 0.074(6) -0.003(4) -0.011(7) 0.014(6)
C25A 0.132(10) 0.052(6) 0.069(6) 0.005(5) -0.039(7) -0.004(7)
C24A 0.30(3) 0.053(7) 0.073(9) -0.002(7) -0.064(12) 0.018(12)
C18 0.110(9) 0.110(10) 0.067(6) 0.000(6) -0.023(6) -0.006(8)
C7 0.084(7) 0.088(9) 0.117(10) 0.051(8) 0.012(7) 0.009(6)
C21A 0.165(12) 0.053(6) 0.049(5) 0.013(4) 0.028(6) 0.034(6)
C17A 0.079(7) 0.086(8) 0.136(10) 0.017(8) 0.005(7) 0.022(6)
C18A 0.076(6) 0.092(8) 0.094(7) -0.003(6) 0.012(6) 0.000(6)
C30A 0.170(13) 0.069(7) 0.075(7) -0.006(6) -0.003(7) -0.037(8)
C13A 0.095(7) 0.056(6) 0.089(7) 0.011(5) 0.009(6) 0.000(5)
C60A 0.177(15) 0.084(9) 0.144(12) 0.039(9) -0.106(12) -0.044(10)
C28 0.061(6) 0.065(7) 0.141(9) -0.037(7) 0.006(6) 0.018(5)
C30 0.058(6) 0.073(8) 0.28(2) 0.019(11) 0.037(9) -0.001(6)
C50A 0.105(8) 0.108(10) 0.107(8) 0.036(8) 0.032(7) 0.015(8)
C22A 0.25(2) 0.086(9) 0.064(7) 0.017(7) 0.050(10) 0.082(12)
C23A 0.44(5) 0.073(10) 0.054(9) -0.017(8) -0.058(15) 0.062(18)
C40 0.061(6) 0.089(9) 0.167(12) 0.021(8) 0.014(7) 0.009(6)
C17 0.179(14) 0.085(9) 0.092(8) -0.043(7) -0.019(9) -0.005(9)
C8A 0.126(10) 0.086(9) 0.128(10) -0.032(8) 0.011(8) -0.045(9)
C5A 0.064(7) 0.123(13) 0.140(11) -0.051(10) -0.019(7) -0.001(7)
C6A 0.060(8) 0.163(19) 0.21(2) -0.072(17) 0.004(10) -0.002(10)
C7A 0.098(11) 0.25(3) 0.142(13) -0.072(16) 0.042(10) -0.095(14)

loop_
_geom_bond_atom_site_label_1
_geom_bond_atom_site_label_2
_geom_bond_distance
_geom_bond_site_symmetry_2
_geom_bond_publ_flag
Zr1 N1 2.135(6) . ?
Zr1 N3 2.152(5) . ?
Zr1 C16 2.195(8) . ?
Zr1 C26 2.222(7) . ?
Zr1 C3 2.531(7) . ?
Zr1 Cl1 2.538(2) . ?
Zr1 C2 2.541(8) . ?
Zr1 C1 2.567(8) . ?
Zr1 C4 2.622(8) . ?
Zr1 C9 2.660(9) . ?
Zr1A N1A 2.145(7) . ?
Zr1A N3A 2.155(5) . ?
Zr1A C16A 2.216(9) . ?
Zr1A C26A 2.225(7) . ?
Zr1A Cl1A 2.517(2) . ?
Zr1A C2A 2.543(8) . ?
Zr1A C1A 2.548(9) . ?
Zr1A C3A 2.549(8) . ?
Zr1A C4A 2.613(8) . ?
Zr1A C9A 2.614(9) . ?
N4 C26 1.337(10) . ?
N4 C28 1.405(12) . ?
N4 C27 1.473(12) . ?
N3 C26 1.304(10) . ?
N3 C20 1.430(9) . ?
N4A C26A 1.315(10) . ?
N4A C27A 1.461(11) . ?
N4A C28A 1.461(11) . ?
C20 C21 1.371(11) . ?
C20 C25 1.400(11) . ?
C26A N3A 1.292(10) . ?
C10 C15 1.389(11) . ?
C10 C11 1.400(12) . ?
C10 N1 1.440(11) . ?
C1 C2 1.368(14) . ?
C1 C9 1.426(14) . ?
C4 C3 1.403(13) . ?
C4 C5 1.440(13) . ?
C4 C9 1.462(12) . ?
N1A C16A 1.307(10) . ?
N1A C10A 1.438(11) . ?
N3A C20A 1.437(9) . ?
C3 C2 1.387(13) . ?
C16 N1 1.295(10) . ?
C16 N2 1.332(11) . ?
C15A C10A 1.380(11) . ?
C15A C14A 1.398(13) . ?
C15A C40A 1.512(13) . ?
N2A C16A 1.327(11) . ?
N2A C18A 1.408(13) . ?
N2A C17A 1.427(14) . ?
C15 C14 1.362(13) . ?
C15 C40 1.490(14) . ?
C9A C1A 1.403(14) . ?
C9A C8A 1.414(16) . ?
C9A C4A 1.416(14) . ?
C25 C24 1.408(12) . ?
C25 C60 1.500(12) . ?
C9 C8 1.414(15) . ?
C1A C2A 1.385(15) . ?
N2 C18 1.459(14) . ?
N2 C17 1.465(14) . ?
C22 C23 1.366(14) . ?
C22 C21 1.391(12) . ?
C23 C24 1.398(13) . ?
C11 C12 1.387(14) . ?
C11 C30 1.521(15) . ?
C10A C11A 1.383(12) . ?
C4A C3A 1.400(15) . ?
C4A C5A 1.425(16) . ?
C21 C50 1.485(11) . ?
C8 C7 1.335(16) . ?
C20A C25A 1.316(15) . ?
C20A C21A 1.372(16) . ?
C14 C13 1.333(14) . ?
C3A C2A 1.404(15) . ?
C12 C13 1.427(15) . ?
C11A C12A 1.396(14) . ?
C11A C30A 1.547(14) . ?
C5 C6 1.312(15) . ?
C14A C13A 1.358(14) . ?
C6 C7 1.443(18) . ?
C12A C13A 1.344(14) . ?
C25A C24A 1.378(18) . ?
C25A C60A 1.46(2) . ?
C24A C23A 1.31(3) . ?
C21A C22A 1.421(16) . ?
C21A C50A 1.562(18) . ?
C22A C23A 1.33(3) . ?
C8A C7A 1.45(2) . ?
C5A C6A 1.27(2) . ?
C6A C7A 1.37(3) . ?
